data_4518845
loop_
_publ_author_name
'Iwaoka, Michio'
'Hiyoshi, Yuta'
'Arai, Shota'
'Ito, Takeru'

_publ_section_title
;
 Synthesis of 4-Selenothreofuranose Derivatives via Pummerer-Type
 Reactions of trans-3,4-Dioxygenated Tetrahydroselenophenes Mediated by a
 Selenonium Intermediate
;
_journal_name_full 'ACS Omega'
_journal_paper_doi 10.1021/acsomega.1c02160
_journal_year 2021
_chemical_formula_moiety 'C21 H35 Cl N4 O3 Se Si2'
_chemical_formula_sum 'C21 H35 Cl N4 O3 Se Si2'
_chemical_formula_weight 562.12
_space_group_crystal_system monoclinic
_space_group_IT_number 14
_space_group_name_Hall '-P 2ybc'
_space_group_name_H-M_alt 'P 1 21/c 1'
_atom_sites_solution_hydrogens geom
_atom_sites_solution_primary direct
_atom_sites_solution_secondary difmap
_audit_update_record
;
2021-02-08 deposited with the CCDC.	2021-04-24 downloaded from the CCDC.
;
_cell_angle_alpha 90.0000
_cell_angle_beta 110.018(3)
_cell_angle_gamma 90.0000
_cell_formula_units_Z 4
_cell_length_a 18.7678(5)
_cell_length_b 9.5170(2)
_cell_length_c 15.5255(5)
_cell_measurement_reflns_used 12609
_cell_measurement_temperature 103
_cell_measurement_theta_max 30.03
_cell_measurement_theta_min 2.57
_cell_volume 2605.52(13)
_computing_cell_refinement 'CrysAlisPro 1.171.39.46 (Rigaku OD, 2018)'
_computing_data_collection 'CrysAlisPro 1.171.39.46 (Rigaku OD, 2018)'
_computing_data_reduction 'CrysAlisPro 1.171.39.46 (Rigaku OD, 2018)'
_computing_molecular_graphics 'CrystalStructure 4.3'
_computing_publication_material 'CrystalStructure 4.3 (Rigaku, 2019)'
_computing_structure_refinement 'SHELXL Version 2018/3 (Sheldrick, 2008)'
_computing_structure_solution 'SHELXT Version 2018/2 (Sheldrick, 2014)'
_diffrn_ambient_temperature 103
_diffrn_detector_area_resol_mean 5.811
_diffrn_measured_fraction_theta_full 1.000
_diffrn_measured_fraction_theta_max 0.907
_diffrn_measurement_device_type 'Rigaku XtaLAB PRO'
_diffrn_measurement_method \w
_diffrn_radiation_type 'Mo K\a'
_diffrn_radiation_wavelength 0.71073
_diffrn_reflns_av_R_equivalents 0.0477
_diffrn_reflns_av_unetI/netI 0.0431
_diffrn_reflns_Laue_measured_fraction_full 1.000
_diffrn_reflns_Laue_measured_fraction_max 0.907
_diffrn_reflns_limit_h_max 26
_diffrn_reflns_limit_h_min -25
_diffrn_reflns_limit_k_max 13
_diffrn_reflns_limit_k_min -13
_diffrn_reflns_limit_l_max 20
_diffrn_reflns_limit_l_min -21
_diffrn_reflns_number 33012
_diffrn_reflns_point_group_measured_fraction_full 1.000
_diffrn_reflns_point_group_measured_fraction_max 0.907
_diffrn_reflns_theta_full 25.242
_diffrn_reflns_theta_max 30.030
_diffrn_reflns_theta_min 2.432
_diffrn_standards_number 0
_exptl_absorpt_coefficient_mu 1.665
_exptl_absorpt_correction_T_max 0.920
_exptl_absorpt_correction_T_min 0.548
_exptl_absorpt_correction_type multi-scan
_exptl_absorpt_process_details
;
CrysAlisPro 1.171.39.46 (Rigaku Oxford Diffraction, 2018)
Empirical absorption correction using spherical harmonics,
 implemented in SCALE3 ABSPACK scaling algorithm.
;
_exptl_crystal_colour colourless
_exptl_crystal_density_diffrn 1.433
_exptl_crystal_density_method 'not measured'
_exptl_crystal_description plate
_exptl_crystal_F_000 1168.00
_exptl_crystal_recrystallization_method 'Re-crystallisation from solvent'
_exptl_crystal_size_max 0.300
_exptl_crystal_size_mid 0.300
_exptl_crystal_size_min 0.050
_refine_diff_density_max 0.78
_refine_diff_density_min -0.38
_refine_ls_extinction_method none
_refine_ls_goodness_of_fit_ref 1.040
_refine_ls_hydrogen_treatment constr
_refine_ls_number_parameters 297
_refine_ls_number_reflns 6916
_refine_ls_number_restraints 0
_refine_ls_R_factor_all 0.0564
_refine_ls_R_factor_gt 0.0397
_refine_ls_shift/su_max 0.001
_refine_ls_structure_factor_coef Fsqd
_refine_ls_weighting_details 'w = 1/[\s^2^(Fo^2^)+(0.0312P)^2^+2.2713P] where P=(Fo^2^+2Fc^2^)/3'
_refine_ls_weighting_scheme calc
_refine_ls_wR_factor_gt 0.0758
_refine_ls_wR_factor_ref 0.0803
_reflns_Friedel_coverage 0.000
_reflns_number_gt 5676
_reflns_number_total 6916
_reflns_threshold_expression F^2^>2.0\s(F^2^)
_cod_data_source_file 2061703.cif
_cod_data_source_block xcalibur
_cod_database_code 4518845

loop_
_space_group_symop_id
_space_group_symop_operation_xyz
1 +X,+Y,+Z
2 -X,1/2+Y,1/2-Z
3 -X,-Y,-Z
4 +X,-1/2-Y,-1/2+Z

loop_
_atom_site_label
_atom_site_type_symbol
_atom_site_fract_x
_atom_site_fract_y
_atom_site_fract_z
_atom_site_U_iso_or_equiv
_atom_site_adp_type
_atom_site_occupancy
_atom_site_site_symmetry_order
_atom_site_calc_flag
_atom_site_refinement_flags_posn
_atom_site_refinement_flags_adp
_atom_site_refinement_flags_occupancy
_atom_site_disorder_assembly
_atom_site_disorder_group
Se1 Se 0.59391(2) 0.09217(2) 0.10845(2) 0.01656(6) Uani 1 1 d . . . . .
Cl1 Cl 0.65562(3) 0.60538(6) 0.05661(4) 0.02181(12) Uani 1 1 d . . . . .
Si1 Si 0.86159(3) 0.23806(6) 0.38472(4) 0.01154(11) Uani 1 1 d . . . . .
Si2 Si 0.76591(3) 0.49742(6) 0.34744(4) 0.01104(11) Uani 1 1 d . . . . .
O1 O 0.78172(8) 0.15192(14) 0.33428(9) 0.0139(3) Uani 1 1 d . . . . .
O2 O 0.84335(8) 0.40503(14) 0.39365(9) 0.0142(3) Uani 1 1 d . . . . .
O3 O 0.71535(8) 0.42232(14) 0.24934(9) 0.0133(3) Uani 1 1 d . . . . .
N1 N 0.55252(9) 0.37727(17) 0.13436(11) 0.0132(3) Uani 1 1 d . . . . .
N2 N 0.44983(10) 0.43750(19) 0.17106(13) 0.0192(4) Uani 1 1 d . . . . .
N3 N 0.45012(11) 0.68578(19) 0.13718(13) 0.0212(4) Uani 1 1 d . . . . .
N4 N 0.55213(11) 0.75996(18) 0.08672(13) 0.0213(4) Uani 1 1 d . . . . .
C1 C 0.72960(11) 0.1662(2) 0.24338(13) 0.0123(4) Uani 1 1 d . . . . .
H1 H 0.757598 0.176756 0.199333 0.015 Uiso 1 1 calc R U . . .
C2 C 0.67735(11) 0.2915(2) 0.23584(13) 0.0116(4) Uani 1 1 d . . . . .
H2 H 0.650794 0.281028 0.281401 0.014 Uiso 1 1 calc R U . . .
C3 C 0.61886(11) 0.2922(2) 0.13915(14) 0.0130(4) Uani 1 1 d . . . . .
H3 H 0.642725 0.331864 0.095907 0.016 Uiso 1 1 calc R U . . .
C4 C 0.67862(11) 0.0374(2) 0.21906(14) 0.0151(4) Uani 1 1 d . . . . .
H4A H 0.660021 0.012987 0.269633 0.018 Uiso 1 1 calc R U . . .
H4B H 0.706182 -0.044244 0.206382 0.018 Uiso 1 1 calc R U . . .
C5 C 0.49577(11) 0.3370(2) 0.16542(14) 0.0163(4) Uani 1 1 d . . . . .
H5 H 0.489993 0.242591 0.181813 0.020 Uiso 1 1 calc R U . . .
C6 C 0.47834(12) 0.5547(2) 0.14243(14) 0.0167(4) Uani 1 1 d . . . . .
C7 C 0.49021(13) 0.7805(2) 0.11022(15) 0.0240(5) Uani 1 1 d . . . . .
H7 H 0.472895 0.874750 0.107137 0.029 Uiso 1 1 calc R U . . .
C8 C 0.57788(12) 0.6304(2) 0.09057(14) 0.0168(4) Uani 1 1 d . . . . .
C9 C 0.54299(11) 0.5209(2) 0.12001(13) 0.0140(4) Uani 1 1 d . . . . .
C10 C 0.89986(13) 0.1601(2) 0.50214(14) 0.0186(4) Uani 1 1 d . . . . .
H10 H 0.928575 0.073250 0.498239 0.022 Uiso 1 1 calc R U . . .
C11 C 0.83689(16) 0.1176(3) 0.53863(16) 0.0317(6) Uani 1 1 d . . . . .
H11A H 0.859399 0.075210 0.599485 0.038 Uiso 1 1 calc R U . . .
H11B H 0.803308 0.049329 0.496810 0.038 Uiso 1 1 calc R U . . .
H11C H 0.807632 0.200899 0.542966 0.038 Uiso 1 1 calc R U . . .
C12 C 0.95557(13) 0.2612(3) 0.57023(15) 0.0235(5) Uani 1 1 d . . . . .
H12A H 0.975828 0.216331 0.630556 0.028 Uiso 1 1 calc R U . . .
H12B H 0.928929 0.347762 0.575142 0.028 Uiso 1 1 calc R U . . .
H12C H 0.997347 0.283762 0.548252 0.028 Uiso 1 1 calc R U . . .
C13 C 0.92491(11) 0.2248(2) 0.31475(14) 0.0155(4) Uani 1 1 d . . . . .
H13 H 0.899044 0.275899 0.256039 0.019 Uiso 1 1 calc R U . . .
C14 C 0.93596(14) 0.0731(2) 0.28931(17) 0.0255(5) Uani 1 1 d . . . . .
H14A H 0.886719 0.032481 0.253531 0.031 Uiso 1 1 calc R U . . .
H14B H 0.958814 0.017902 0.345331 0.031 Uiso 1 1 calc R U . . .
H14C H 0.969441 0.071574 0.252791 0.031 Uiso 1 1 calc R U . . .
C15 C 1.00181(13) 0.2967(3) 0.36036(17) 0.0281(5) Uani 1 1 d . . . . .
H15A H 1.032067 0.241785 0.413726 0.034 Uiso 1 1 calc R U . . .
H15B H 0.993760 0.391438 0.380086 0.034 Uiso 1 1 calc R U . . .
H15C H 1.028729 0.302976 0.316408 0.034 Uiso 1 1 calc R U . . .
C16 C 0.78762(12) 0.6731(2) 0.30898(14) 0.0157(4) Uani 1 1 d . . . . .
H16 H 0.738565 0.712006 0.266864 0.019 Uiso 1 1 calc R U . . .
C17 C 0.81958(13) 0.7815(2) 0.38628(16) 0.0219(5) Uani 1 1 d . . . . .
H17A H 0.865908 0.744267 0.431830 0.026 Uiso 1 1 calc R U . . .
H17B H 0.781889 0.800157 0.415625 0.026 Uiso 1 1 calc R U . . .
H17C H 0.831297 0.868919 0.360577 0.026 Uiso 1 1 calc R U . . .
C18 C 0.84018(13) 0.6582(2) 0.25237(16) 0.0237(5) Uani 1 1 d . . . . .
H18A H 0.817609 0.592774 0.201607 0.028 Uiso 1 1 calc R U . . .
H18B H 0.889564 0.622234 0.291545 0.028 Uiso 1 1 calc R U . . .
H18C H 0.846908 0.750248 0.227852 0.028 Uiso 1 1 calc R U . . .
C19 C 0.71174(11) 0.4995(2) 0.42812(13) 0.0141(4) Uani 1 1 d . . . . .
H19 H 0.694787 0.400978 0.432373 0.017 Uiso 1 1 calc R U . . .
C20 C 0.63976(12) 0.5904(2) 0.39081(15) 0.0186(4) Uani 1 1 d . . . . .
H20A H 0.607655 0.553962 0.331084 0.022 Uiso 1 1 calc R U . . .
H20B H 0.654067 0.687653 0.383905 0.022 Uiso 1 1 calc R U . . .
H20C H 0.611740 0.587310 0.433697 0.022 Uiso 1 1 calc R U . . .
C21 C 0.76021(13) 0.5451(2) 0.52579(15) 0.0209(5) Uani 1 1 d . . . . .
H21A H 0.730226 0.536734 0.566280 0.025 Uiso 1 1 calc R U . . .
H21B H 0.776195 0.642977 0.524825 0.025 Uiso 1 1 calc R U . . .
H21C H 0.805066 0.484699 0.548444 0.025 Uiso 1 1 calc R U . . .

loop_
_atom_site_aniso_label
_atom_site_aniso_U_11
_atom_site_aniso_U_22
_atom_site_aniso_U_33
_atom_site_aniso_U_23
_atom_site_aniso_U_13
_atom_site_aniso_U_12
Se1 0.02113(11) 0.00812(10) 0.01643(10) -0.00273(8) 0.00127(8) -0.00022(8)
Cl1 0.0280(3) 0.0173(3) 0.0218(3) 0.0054(2) 0.0106(2) -0.0009(2)
Si1 0.0135(2) 0.0091(3) 0.0118(3) 0.0009(2) 0.0041(2) 0.0026(2)
Si2 0.0133(2) 0.0068(2) 0.0125(2) -0.0003(2) 0.0038(2) 0.0009(2)
O1 0.0169(7) 0.0095(7) 0.0138(7) 0.0020(5) 0.0035(6) 0.0011(6)
O2 0.0148(7) 0.0100(7) 0.0166(7) -0.0013(6) 0.0037(5) 0.0021(6)
O3 0.0171(7) 0.0066(7) 0.0149(7) -0.0004(5) 0.0038(6) -0.0018(5)
N1 0.0143(8) 0.0083(8) 0.0141(8) 0.0007(6) 0.0012(6) 0.0000(6)
N2 0.0162(8) 0.0166(9) 0.0226(9) -0.0008(7) 0.0040(7) 0.0003(7)
N3 0.0239(9) 0.0141(9) 0.0211(9) -0.0026(7) 0.0020(8) 0.0037(8)
N4 0.0301(10) 0.0107(9) 0.0192(9) 0.0007(7) 0.0036(8) -0.0012(8)
C1 0.0158(9) 0.0081(9) 0.0129(9) 0.0014(7) 0.0047(7) 0.0017(8)
C2 0.0151(9) 0.0068(9) 0.0123(9) -0.0008(7) 0.0037(7) 0.0000(7)
C3 0.0163(9) 0.0066(9) 0.0143(9) -0.0016(7) 0.0028(8) -0.0001(8)
C4 0.0176(10) 0.0092(9) 0.0165(10) 0.0009(8) 0.0033(8) 0.0011(8)
C5 0.0154(9) 0.0125(10) 0.0178(10) 0.0002(8) 0.0016(8) -0.0027(8)
C6 0.0186(10) 0.0148(10) 0.0119(9) -0.0025(8) -0.0010(8) 0.0017(8)
C7 0.0309(12) 0.0127(11) 0.0222(11) -0.0014(9) 0.0013(10) 0.0066(9)
C8 0.0208(10) 0.0138(10) 0.0118(9) 0.0005(8) 0.0005(8) 0.0005(8)
C9 0.0187(9) 0.0090(10) 0.0099(9) -0.0006(7) -0.0007(7) -0.0004(8)
C10 0.0261(11) 0.0131(10) 0.0147(10) 0.0021(8) 0.0045(8) 0.0067(9)
C11 0.0495(16) 0.0283(14) 0.0178(11) 0.0008(10) 0.0121(11) -0.0133(12)
C12 0.0226(11) 0.0285(13) 0.0153(10) 0.0004(9) 0.0014(9) 0.0025(10)
C13 0.0180(10) 0.0129(10) 0.0173(10) 0.0027(8) 0.0082(8) 0.0026(8)
C14 0.0357(13) 0.0172(12) 0.0313(13) 0.0000(9) 0.0213(11) 0.0051(10)
C15 0.0229(11) 0.0349(14) 0.0298(13) -0.0055(11) 0.0134(10) -0.0065(10)
C16 0.0190(10) 0.0097(10) 0.0173(10) 0.0007(8) 0.0047(8) -0.0010(8)
C17 0.0280(12) 0.0122(10) 0.0255(11) -0.0036(9) 0.0092(10) -0.0074(9)
C18 0.0283(12) 0.0205(12) 0.0258(12) -0.0008(9) 0.0138(10) -0.0060(10)
C19 0.0168(9) 0.0092(9) 0.0170(10) -0.0003(8) 0.0069(8) 0.0003(8)
C20 0.0183(10) 0.0171(11) 0.0211(10) -0.0002(9) 0.0078(8) 0.0012(9)
C21 0.0214(10) 0.0234(11) 0.0187(10) -0.0010(9) 0.0080(9) 0.0021(9)

loop_
_atom_type_symbol
_atom_type_description
_atom_type_scat_dispersion_real
_atom_type_scat_dispersion_imag
_atom_type_scat_source
C C 0.0033 0.0016
;
International Tables for Crystallography
(Vol. C, Tables 4.2.6.8 and 6.1.1.4)
;
H H 0.0000 0.0000
;
International Tables for Crystallography
(Vol. C, Table 6.1.1.4)
;
Cl Cl 0.1484 0.1585
;
International Tables for Crystallography
(Vol. C, Tables 4.2.6.8 and 6.1.1.4)
;
N N 0.0061 0.0033
;
International Tables for Crystallography
(Vol. C, Tables 4.2.6.8 and 6.1.1.4)
;
O O 0.0106 0.0060
;
International Tables for Crystallography
(Vol. C, Tables 4.2.6.8 and 6.1.1.4)
;
Se Se -0.0929 2.2259
;
International Tables for Crystallography
(Vol. C, Tables 4.2.6.8 and 6.1.1.4)
;
Si Si 0.0817 0.0704
;
International Tables for Crystallography
(Vol. C, Tables 4.2.6.8 and 6.1.1.4)
;

loop_
_geom_angle_atom_site_label_1
_geom_angle_atom_site_label_2
_geom_angle_atom_site_label_3
_geom_angle
_geom_angle_site_symmetry_1
_geom_angle_site_symmetry_3
_geom_angle_publ_flag
C4 Se1 C3 89.46(8) . . ?
O2 Si1 O1 109.81(7) . . ?
O2 Si1 C13 107.88(9) . . ?
O1 Si1 C13 110.20(9) . . ?
O2 Si1 C10 108.87(9) . . ?
O1 Si1 C10 104.41(9) . . ?
C13 Si1 C10 115.58(10) . . ?
O2 Si2 O3 108.31(7) . . ?
O2 Si2 C19 108.52(8) . . ?
O3 Si2 C19 110.50(8) . . ?
O2 Si2 C16 111.26(8) . . ?
O3 Si2 C16 102.21(8) . . ?
C19 Si2 C16 115.73(9) . . ?
C1 O1 Si1 128.86(12) . . ?
Si2 O2 Si1 131.43(9) . . ?
C2 O3 Si2 128.13(12) . . ?
C5 N1 C9 105.08(17) . . ?
C5 N1 C3 125.35(17) . . ?
C9 N1 C3 127.84(17) . . ?
C5 N2 C6 103.45(18) . . ?
C7 N3 C6 113.2(2) . . ?
C8 N4 C7 117.41(19) . . ?
O1 C1 C4 109.26(15) . . ?
O1 C1 C2 110.94(16) . . ?
C4 C1 C2 106.16(16) . . ?
O1 C1 H1 110.1 . . ?
C4 C1 H1 110.1 . . ?
C2 C1 H1 110.1 . . ?
O3 C2 C1 113.52(15) . . ?
O3 C2 C3 107.37(15) . . ?
C1 C2 C3 107.83(16) . . ?
O3 C2 H2 109.3 . . ?
C1 C2 H2 109.3 . . ?
C3 C2 H2 109.3 . . ?
N1 C3 C2 111.38(16) . . ?
N1 C3 Se1 113.11(13) . . ?
C2 C3 Se1 105.31(13) . . ?
N1 C3 H3 109.0 . . ?
C2 C3 H3 109.0 . . ?
Se1 C3 H3 109.0 . . ?
C1 C4 Se1 104.76(13) . . ?
C1 C4 H4A 110.8 . . ?
Se1 C4 H4A 110.8 . . ?
C1 C4 H4B 110.8 . . ?
Se1 C4 H4B 110.8 . . ?
H4A C4 H4B 108.9 . . ?
N2 C5 N1 115.41(19) . . ?
N2 C5 H5 122.3 . . ?
N1 C5 H5 122.3 . . ?
N3 C6 N2 125.6(2) . . ?
N3 C6 C9 123.4(2) . . ?
N2 C6 C9 110.98(18) . . ?
N3 C7 N4 128.4(2) . . ?
N3 C7 H7 115.8 . . ?
N4 C7 H7 115.8 . . ?
N4 C8 C9 120.7(2) . . ?
N4 C8 Cl1 116.71(17) . . ?
C9 C8 Cl1 122.63(17) . . ?
N1 C9 C8 138.0(2) . . ?
N1 C9 C6 105.06(18) . . ?
C8 C9 C6 116.93(19) . . ?
C11 C10 C12 109.85(18) . . ?
C11 C10 Si1 112.25(16) . . ?
C12 C10 Si1 111.40(15) . . ?
C11 C10 H10 107.7 . . ?
C12 C10 H10 107.7 . . ?
Si1 C10 H10 107.7 . . ?
C10 C11 H11A 109.5 . . ?
C10 C11 H11B 109.5 . . ?
H11A C11 H11B 109.5 . . ?
C10 C11 H11C 109.5 . . ?
H11A C11 H11C 109.5 . . ?
H11B C11 H11C 109.5 . . ?
C10 C12 H12A 109.5 . . ?
C10 C12 H12B 109.5 . . ?
H12A C12 H12B 109.5 . . ?
C10 C12 H12C 109.5 . . ?
H12A C12 H12C 109.5 . . ?
H12B C12 H12C 109.5 . . ?
C14 C13 C15 110.56(19) . . ?
C14 C13 Si1 112.53(15) . . ?
C15 C13 Si1 112.74(15) . . ?
C14 C13 H13 106.9 . . ?
C15 C13 H13 106.9 . . ?
Si1 C13 H13 106.9 . . ?
C13 C14 H14A 109.5 . . ?
C13 C14 H14B 109.5 . . ?
H14A C14 H14B 109.5 . . ?
C13 C14 H14C 109.5 . . ?
H14A C14 H14C 109.5 . . ?
H14B C14 H14C 109.5 . . ?
C13 C15 H15A 109.5 . . ?
C13 C15 H15B 109.5 . . ?
H15A C15 H15B 109.5 . . ?
C13 C15 H15C 109.5 . . ?
H15A C15 H15C 109.5 . . ?
H15B C15 H15C 109.5 . . ?
C18 C16 C17 110.64(18) . . ?
C18 C16 Si2 110.71(15) . . ?
C17 C16 Si2 114.84(15) . . ?
C18 C16 H16 106.7 . . ?
C17 C16 H16 106.7 . . ?
Si2 C16 H16 106.7 . . ?
C16 C17 H17A 109.5 . . ?
C16 C17 H17B 109.5 . . ?
H17A C17 H17B 109.5 . . ?
C16 C17 H17C 109.5 . . ?
H17A C17 H17C 109.5 . . ?
H17B C17 H17C 109.5 . . ?
C16 C18 H18A 109.5 . . ?
C16 C18 H18B 109.5 . . ?
H18A C18 H18B 109.5 . . ?
C16 C18 H18C 109.5 . . ?
H18A C18 H18C 109.5 . . ?
H18B C18 H18C 109.5 . . ?
C21 C19 C20 111.02(17) . . ?
C21 C19 Si2 112.99(14) . . ?
C20 C19 Si2 111.31(14) . . ?
C21 C19 H19 107.1 . . ?
C20 C19 H19 107.1 . . ?
Si2 C19 H19 107.1 . . ?
C19 C20 H20A 109.5 . . ?
C19 C20 H20B 109.5 . . ?
H20A C20 H20B 109.5 . . ?
C19 C20 H20C 109.5 . . ?
H20A C20 H20C 109.5 . . ?
H20B C20 H20C 109.5 . . ?
C19 C21 H21A 109.5 . . ?
C19 C21 H21B 109.5 . . ?
H21A C21 H21B 109.5 . . ?
C19 C21 H21C 109.5 . . ?
H21A C21 H21C 109.5 . . ?
H21B C21 H21C 109.5 . . ?

loop_
_geom_bond_atom_site_label_1
_geom_bond_atom_site_label_2
_geom_bond_distance
_geom_bond_site_symmetry_2
_geom_bond_publ_flag
Se1 C4 1.9695(19) . ?
Se1 C3 1.9790(19) . ?
Cl1 C8 1.729(2) . ?
Si1 O2 1.6413(14) . ?
Si1 O1 1.6519(15) . ?
Si1 C13 1.869(2) . ?
Si1 C10 1.869(2) . ?
Si2 O2 1.6390(14) . ?
Si2 O3 1.6557(14) . ?
Si2 C19 1.864(2) . ?
Si2 C16 1.867(2) . ?
O1 C1 1.422(2) . ?
O3 C2 1.414(2) . ?
N1 C5 1.366(3) . ?
N1 C9 1.386(3) . ?
N1 C3 1.466(3) . ?
N2 C5 1.311(3) . ?
N2 C6 1.375(3) . ?
N3 C7 1.330(3) . ?
N3 C6 1.347(3) . ?
N4 C8 1.318(3) . ?
N4 C7 1.346(3) . ?
C1 C4 1.521(3) . ?
C1 C2 1.523(3) . ?
C1 H1 1.0000 . ?
C2 C3 1.527(3) . ?
C2 H2 1.0000 . ?
C3 H3 1.0000 . ?
C4 H4A 0.9900 . ?
C4 H4B 0.9900 . ?
C5 H5 0.9500 . ?
C6 C9 1.409(3) . ?
C7 H7 0.9500 . ?
C8 C9 1.389(3) . ?
C10 C11 1.530(3) . ?
C10 C12 1.543(3) . ?
C10 H10 1.0000 . ?
C11 H11A 0.9800 . ?
C11 H11B 0.9800 . ?
C11 H11C 0.9800 . ?
C12 H12A 0.9800 . ?
C12 H12B 0.9800 . ?
C12 H12C 0.9800 . ?
C13 C14 1.530(3) . ?
C13 C15 1.534(3) . ?
C13 H13 1.0000 . ?
C14 H14A 0.9800 . ?
C14 H14B 0.9800 . ?
C14 H14C 0.9800 . ?
C15 H15A 0.9800 . ?
C15 H15B 0.9800 . ?
C15 H15C 0.9800 . ?
C16 C18 1.536(3) . ?
C16 C17 1.539(3) . ?
C16 H16 1.0000 . ?
C17 H17A 0.9800 . ?
C17 H17B 0.9800 . ?
C17 H17C 0.9800 . ?
C18 H18A 0.9800 . ?
C18 H18B 0.9800 . ?
C18 H18C 0.9800 . ?
C19 C21 1.540(3) . ?
C19 C20 1.540(3) . ?
C19 H19 1.0000 . ?
C20 H20A 0.9800 . ?
C20 H20B 0.9800 . ?
C20 H20C 0.9800 . ?
C21 H21A 0.9800 . ?
C21 H21B 0.9800 . ?
C21 H21C 0.9800 . ?

loop_
_geom_torsion_atom_site_label_1
_geom_torsion_atom_site_label_2
_geom_torsion_atom_site_label_3
_geom_torsion_atom_site_label_4
_geom_torsion
_geom_torsion_site_symmetry_1
_geom_torsion_site_symmetry_2
_geom_torsion_site_symmetry_3
_geom_torsion_site_symmetry_4
_geom_torsion_publ_flag
O2 Si1 O1 C1 64.63(17) . . . . ?
C13 Si1 O1 C1 -54.07(18) . . . . ?
C10 Si1 O1 C1 -178.79(16) . . . . ?
O3 Si2 O2 Si1 -27.20(14) . . . . ?
C19 Si2 O2 Si1 92.79(13) . . . . ?
C16 Si2 O2 Si1 -138.78(12) . . . . ?
O1 Si1 O2 Si2 -11.85(15) . . . . ?
C13 Si1 O2 Si2 108.27(13) . . . . ?
C10 Si1 O2 Si2 -125.59(13) . . . . ?
O2 Si2 O3 C2 68.42(17) . . . . ?
C19 Si2 O3 C2 -50.32(17) . . . . ?
C16 Si2 O3 C2 -174.03(15) . . . . ?
Si1 O1 C1 C4 162.83(13) . . . . ?
Si1 O1 C1 C2 -80.5(2) . . . . ?
Si2 O3 C2 C1 -79.6(2) . . . . ?
Si2 O3 C2 C3 161.33(13) . . . . ?
O1 C1 C2 O3 66.2(2) . . . . ?
C4 C1 C2 O3 -175.25(15) . . . . ?
O1 C1 C2 C3 -175.03(15) . . . . ?
C4 C1 C2 C3 -56.4(2) . . . . ?
C5 N1 C3 C2 -76.8(2) . . . . ?
C9 N1 C3 C2 86.0(2) . . . . ?
C5 N1 C3 Se1 41.6(2) . . . . ?
C9 N1 C3 Se1 -155.65(16) . . . . ?
O3 C2 C3 N1 -76.26(19) . . . . ?
C1 C2 C3 N1 161.07(16) . . . . ?
O3 C2 C3 Se1 160.78(12) . . . . ?
C1 C2 C3 Se1 38.10(18) . . . . ?
O1 C1 C4 Se1 165.16(12) . . . . ?
C2 C1 C4 Se1 45.46(17) . . . . ?
C6 N2 C5 N1 -0.6(2) . . . . ?
C9 N1 C5 N2 1.3(2) . . . . ?
C3 N1 C5 N2 167.22(17) . . . . ?
C7 N3 C6 N2 177.8(2) . . . . ?
C7 N3 C6 C9 -1.1(3) . . . . ?
C5 N2 C6 N3 -179.4(2) . . . . ?
C5 N2 C6 C9 -0.3(2) . . . . ?
C6 N3 C7 N4 1.5(3) . . . . ?
C8 N4 C7 N3 -0.3(3) . . . . ?
C7 N4 C8 C9 -1.5(3) . . . . ?
C7 N4 C8 Cl1 177.99(15) . . . . ?
C5 N1 C9 C8 179.5(2) . . . . ?
C3 N1 C9 C8 14.0(4) . . . . ?
C5 N1 C9 C6 -1.3(2) . . . . ?
C3 N1 C9 C6 -166.79(18) . . . . ?
N4 C8 C9 N1 -179.0(2) . . . . ?
Cl1 C8 C9 N1 1.5(4) . . . . ?
N4 C8 C9 C6 1.9(3) . . . . ?
Cl1 C8 C9 C6 -177.64(15) . . . . ?
N3 C6 C9 N1 -179.87(18) . . . . ?
N2 C6 C9 N1 1.1(2) . . . . ?
N3 C6 C9 C8 -0.5(3) . . . . ?
N2 C6 C9 C8 -179.55(17) . . . . ?
O2 Si1 C10 C11 82.96(17) . . . . ?
O1 Si1 C10 C11 -34.27(18) . . . . ?
C13 Si1 C10 C11 -155.49(16) . . . . ?
O2 Si1 C10 C12 -40.72(17) . . . . ?
O1 Si1 C10 C12 -157.95(15) . . . . ?
C13 Si1 C10 C12 80.83(17) . . . . ?
O2 Si1 C13 C14 -171.18(15) . . . . ?
O1 Si1 C13 C14 -51.31(17) . . . . ?
C10 Si1 C13 C14 66.73(18) . . . . ?
O2 Si1 C13 C15 62.94(17) . . . . ?
O1 Si1 C13 C15 -177.18(15) . . . . ?
C10 Si1 C13 C15 -59.14(19) . . . . ?
O2 Si2 C16 C18 48.80(17) . . . . ?
O3 Si2 C16 C18 -66.61(16) . . . . ?
C19 Si2 C16 C18 173.25(14) . . . . ?
O2 Si2 C16 C17 -77.38(17) . . . . ?
O3 Si2 C16 C17 167.21(15) . . . . ?
C19 Si2 C16 C17 47.07(19) . . . . ?
O2 Si2 C19 C21 51.75(17) . . . . ?
O3 Si2 C19 C21 170.37(14) . . . . ?
C16 Si2 C19 C21 -74.11(17) . . . . ?
O2 Si2 C19 C20 177.46(13) . . . . ?
O3 Si2 C19 C20 -63.92(16) . . . . ?
C16 Si2 C19 C20 51.60(17) . . . . ?
